data_1508685
loop_
_publ_author_name
'Zhou, Jing'
'Zhou, Ling'
'Yeung, Ying-Yeung'

_publ_section_title
;
 Multicomponent approach in the synthesis of 2,2,6-trisubstituted
 morpholine derivatives.
;
_journal_issue 20
_journal_name_full 'Organic letters'
_journal_page_first 5250
_journal_page_last 5253
_journal_paper_doi 10.1021/ol3024105
_journal_volume 14
_journal_year 2012
_chemical_formula_sum 'C17 H24 Br Cl N2 O5 S'
_chemical_formula_weight 483.80
_chemical_name_systematic
; 
 ? 
;
_space_group_IT_number 14
_symmetry_cell_setting monoclinic
_symmetry_space_group_name_Hall '-P 2ybc'
_symmetry_space_group_name_H-M 'P 1 21/c 1'
_atom_sites_solution_hydrogens geom
_atom_sites_solution_primary direct
_atom_sites_solution_secondary difmap
_audit_creation_method SHELXL-97
_cell_angle_alpha 90.00
_cell_angle_beta 91.847(2)
_cell_angle_gamma 90.00
_cell_formula_units_Z 4
_cell_length_a 7.2934(5)
_cell_length_b 10.8198(7)
_cell_length_c 26.1370(16)
_cell_measurement_reflns_used 1929
_cell_measurement_temperature 223(2)
_cell_measurement_theta_max 22.42
_cell_measurement_theta_min 2.44
_cell_volume 2061.5(2)
_computing_cell_refinement 'Bruker SMART'
_computing_data_collection 'Bruker SMART'
_computing_data_reduction 'Bruker SAINT'
_computing_molecular_graphics 'Bruker SHELXTL'
_computing_publication_material 'Bruker SHELXTL'
_computing_structure_refinement 'SHELXL-97 (Sheldrick, 1997)'
_computing_structure_solution 'SHELXS-97 (Sheldrick, 1990)'
_diffrn_ambient_temperature 223(2)
_diffrn_measured_fraction_theta_full 0.998
_diffrn_measured_fraction_theta_max 0.998
_diffrn_measurement_device_type 'CCD area detector'
_diffrn_measurement_method 'phi and omega scans'
_diffrn_radiation_monochromator graphite
_diffrn_radiation_source 'fine-focus sealed tube'
_diffrn_radiation_type MoK\a
_diffrn_radiation_wavelength 0.71073
_diffrn_reflns_av_R_equivalents 0.0567
_diffrn_reflns_av_sigmaI/netI 0.0703
_diffrn_reflns_limit_h_max 9
_diffrn_reflns_limit_h_min -9
_diffrn_reflns_limit_k_max 14
_diffrn_reflns_limit_k_min -14
_diffrn_reflns_limit_l_max 33
_diffrn_reflns_limit_l_min -26
_diffrn_reflns_number 14273
_diffrn_reflns_theta_full 27.50
_diffrn_reflns_theta_max 27.50
_diffrn_reflns_theta_min 1.56
_exptl_absorpt_coefficient_mu 2.255
_exptl_absorpt_correction_T_max 0.8402
_exptl_absorpt_correction_T_min 0.3448
_exptl_absorpt_correction_type multi-scan
_exptl_absorpt_process_details 'Sadabs, (Sheldrick 2001)'
_exptl_crystal_colour Colourless
_exptl_crystal_density_diffrn 1.559
_exptl_crystal_density_meas ?
_exptl_crystal_density_method 'not measured'
_exptl_crystal_description Rod
_exptl_crystal_F_000 992
_exptl_crystal_size_max 0.60
_exptl_crystal_size_mid 0.12
_exptl_crystal_size_min 0.08
_refine_diff_density_max 1.469
_refine_diff_density_min -0.808
_refine_diff_density_rms 0.098
_refine_ls_extinction_method none
_refine_ls_goodness_of_fit_ref 1.041
_refine_ls_hydrogen_treatment mixed
_refine_ls_matrix_type full
_refine_ls_number_parameters 248
_refine_ls_number_reflns 4717
_refine_ls_number_restraints 1
_refine_ls_restrained_S_all 1.041
_refine_ls_R_factor_all 0.1061
_refine_ls_R_factor_gt 0.0672
_refine_ls_shift/su_max 0.000
_refine_ls_shift/su_mean 0.000
_refine_ls_structure_factor_coef Fsqd
_refine_ls_weighting_details 'calc w=1/[\s^2^(Fo^2^)+(0.0820P)^2^+1.8072P] where P=(Fo^2^+2Fc^2^)/3'
_refine_ls_weighting_scheme calc
_refine_ls_wR_factor_gt 0.1608
_refine_ls_wR_factor_ref 0.1778
_reflns_number_gt 3087
_reflns_number_total 4717
_reflns_threshold_expression >2sigma(I)
_cod_data_source_file ol3024105_si_002.cif
_cod_data_source_block a680
_cod_depositor_comments
;
The following automatic conversions were performed:

'_symmetry_cell_setting' value 'Monoclinic' changed to 'monoclinic'
according to /home/saulius/struct/CIF-dictionaries/cif_core.dic
dictionary named 'cif_core.dic' version 2.4.2 from
2011-04-26.

'_exptl_absorpt_correction_type' value 'Multi-scan'
changed to 'multi-scan' according to
/home/saulius/struct/CIF-dictionaries/cif_core.dic dictionary named
'cif_core.dic' version 2.4.2 from 2011-04-26.

Automatic conversion script
Id: cif_fix_values 1891 2012-01-12 08:04:46Z andrius 

The following automatic conversions were performed:

'_exptl_crystal_density_meas' value 'Not Measured' was changed to '?'
- the value is perceived as not measured.

Automatic conversion script
Id: cif_fix_values 3008 2015-01-20 13:52:24Z robertas 
;
_cod_original_sg_symbol_H-M P2(1)/c
_cod_database_code 1508685

loop_
_symmetry_equiv_pos_as_xyz
'x, y, z'
'-x, y+1/2, -z+1/2'
'-x, -y, -z'
'x, -y-1/2, z-1/2'

loop_
_atom_site_label
_atom_site_type_symbol
_atom_site_fract_x
_atom_site_fract_y
_atom_site_fract_z
_atom_site_U_iso_or_equiv
_atom_site_adp_type
_atom_site_occupancy
_atom_site_symmetry_multiplicity
_atom_site_calc_flag
_atom_site_refinement_flags
Br1 Br 1.15857(9) 0.23285(6) 0.16084(3) 0.0649(2) Uani 1 1 d .
Cl1 Cl 0.7315(2) 0.72818(12) 0.13483(6) 0.0587(4) Uani 1 1 d .
S1 S 0.72844(13) 0.36467(9) 0.01365(4) 0.0252(2) Uani 1 1 d .
O1 O 0.9989(4) 0.5072(3) 0.17158(10) 0.0285(6) Uani 1 1 d .
O2 O 0.9133(4) 0.3223(3) 0.01694(12) 0.0356(7) Uani 1 1 d .
O3 O 0.6555(4) 0.4190(3) -0.03251(10) 0.0303(7) Uani 1 1 d .
O4 O 0.3033(5) -0.1410(3) 0.09040(15) 0.0612(11) Uani 1 1 d .
O5 O 0.0708(5) -0.0365(3) 0.06280(18) 0.0678(12) Uani 1 1 d .
N1 N 0.7027(5) 0.4663(3) 0.05792(14) 0.0283(8) Uani 1 1 d D
H1N H 0.593(3) 0.498(5) 0.058(2) 0.060(17) Uiso 1 1 d D
N2 N 0.2346(6) -0.0493(3) 0.07130(15) 0.0393(9) Uani 1 1 d .
C1 C 1.2850(7) 0.3903(5) 0.15936(19) 0.0485(13) Uani 1 1 d .
H1A H 1.4088 0.3795 0.1744 0.058 Uiso 1 1 calc R
H1B H 1.2974 0.4153 0.1236 0.058 Uiso 1 1 calc R
C2 C 1.1885(6) 0.4951(4) 0.18819(16) 0.0354(10) Uani 1 1 d .
C3 C 1.1779(7) 0.4672(5) 0.24561(18) 0.0469(13) Uani 1 1 d .
H3A H 1.1650 0.3776 0.2498 0.056 Uiso 1 1 calc R
H3B H 1.0663 0.5056 0.2581 0.056 Uiso 1 1 calc R
C4 C 1.3421(8) 0.5108(6) 0.2801(2) 0.0609(16) Uani 1 1 d .
H4A H 1.3521 0.4567 0.3101 0.073 Uiso 1 1 calc R
H4B H 1.4550 0.5016 0.2611 0.073 Uiso 1 1 calc R
C5 C 1.3282(9) 0.6416(6) 0.2979(2) 0.0607(16) Uani 1 1 d .
H5A H 1.4208 0.6546 0.3254 0.073 Uiso 1 1 calc R
H5B H 1.2077 0.6529 0.3127 0.073 Uiso 1 1 calc R
C6 C 1.3526(9) 0.7407(5) 0.2578(2) 0.0631(17) Uani 1 1 d .
H6A H 1.4827 0.7442 0.2497 0.076 Uiso 1 1 calc R
H6B H 1.3203 0.8205 0.2728 0.076 Uiso 1 1 calc R
C7 C 1.2413(8) 0.7248(5) 0.2080(2) 0.0515(13) Uani 1 1 d .
H7A H 1.1112 0.7175 0.2158 0.062 Uiso 1 1 calc R
H7B H 1.2558 0.7988 0.1869 0.062 Uiso 1 1 calc R
C8 C 1.2974(6) 0.6127(5) 0.17764(17) 0.0393(11) Uani 1 1 d .
H8A H 1.4276 0.5962 0.1851 0.047 Uiso 1 1 calc R
H8B H 1.2837 0.6322 0.1411 0.047 Uiso 1 1 calc R
C9 C 0.9542(5) 0.5257(4) 0.11898(15) 0.0268(9) Uani 1 1 d .
H9 H 1.0545 0.4922 0.0984 0.032 Uiso 1 1 calc R
C10 C 0.9253(6) 0.6623(4) 0.10525(17) 0.0361(10) Uani 1 1 d .
H10A H 0.9093 0.6701 0.0680 0.043 Uiso 1 1 calc R
H10B H 1.0353 0.7090 0.1158 0.043 Uiso 1 1 calc R
C11 C 0.7832(6) 0.4480(4) 0.10927(15) 0.0291(9) Uani 1 1 d .
H11A H 0.8145 0.3605 0.1138 0.035 Uiso 1 1 calc R
H11B H 0.6921 0.4693 0.1346 0.035 Uiso 1 1 calc R
C12 C 0.5845(6) 0.2382(3) 0.02874(15) 0.0253(9) Uani 1 1 d .
C13 C 0.3983(6) 0.2467(4) 0.01738(18) 0.0329(10) Uani 1 1 d .
H13 H 0.3503 0.3169 0.0005 0.039 Uiso 1 1 calc R
C14 C 0.2835(6) 0.1518(4) 0.03087(18) 0.0345(10) Uani 1 1 d .
H14 H 0.1569 0.1558 0.0231 0.041 Uiso 1 1 calc R
C15 C 0.3583(6) 0.0513(4) 0.05595(16) 0.0291(9) Uani 1 1 d .
C16 C 0.5430(6) 0.0401(4) 0.06741(16) 0.0298(9) Uani 1 1 d .
H16 H 0.5899 -0.0306 0.0842 0.036 Uiso 1 1 calc R
C17 C 0.6583(6) 0.1353(4) 0.05363(15) 0.0295(9) Uani 1 1 d .
H17 H 0.7851 0.1304 0.0610 0.035 Uiso 1 1 calc R

loop_
_atom_site_aniso_label
_atom_site_aniso_U_11
_atom_site_aniso_U_22
_atom_site_aniso_U_33
_atom_site_aniso_U_23
_atom_site_aniso_U_13
_atom_site_aniso_U_12
Br1 0.0615(4) 0.0493(4) 0.0833(5) -0.0092(3) -0.0057(3) 0.0057(3)
Cl1 0.0577(8) 0.0367(6) 0.0831(10) 0.0023(7) 0.0217(7) 0.0140(6)
S1 0.0229(5) 0.0233(5) 0.0291(5) 0.0035(4) -0.0029(4) -0.0005(4)
O1 0.0212(14) 0.0394(16) 0.0248(15) 0.0012(12) -0.0010(11) -0.0049(12)
O2 0.0225(15) 0.0372(16) 0.0472(19) 0.0051(14) 0.0029(13) 0.0042(13)
O3 0.0332(16) 0.0328(15) 0.0248(15) 0.0052(12) -0.0014(12) -0.0036(13)
O4 0.064(3) 0.038(2) 0.081(3) 0.0313(19) 0.003(2) -0.0046(18)
O5 0.045(2) 0.048(2) 0.111(4) 0.022(2) 0.000(2) -0.0138(18)
N1 0.0264(19) 0.0233(17) 0.035(2) 0.0013(14) -0.0073(16) -0.0012(14)
N2 0.043(2) 0.0275(19) 0.048(2) 0.0038(17) 0.0054(19) -0.0046(17)
C1 0.033(3) 0.065(3) 0.047(3) 0.010(3) -0.005(2) 0.002(2)
C2 0.027(2) 0.051(3) 0.028(2) 0.001(2) -0.0043(18) -0.007(2)
C3 0.042(3) 0.066(3) 0.032(3) 0.009(2) -0.008(2) -0.014(2)
C4 0.066(4) 0.078(4) 0.038(3) 0.011(3) -0.012(3) -0.007(3)
C5 0.066(4) 0.079(4) 0.037(3) -0.006(3) -0.012(3) -0.015(3)
C6 0.074(4) 0.060(4) 0.054(4) -0.006(3) -0.015(3) -0.015(3)
C7 0.054(3) 0.053(3) 0.047(3) 0.005(2) -0.006(3) -0.019(3)
C8 0.025(2) 0.062(3) 0.031(2) 0.003(2) -0.0052(18) -0.013(2)
C9 0.024(2) 0.037(2) 0.020(2) -0.0020(17) 0.0004(16) -0.0055(17)
C10 0.032(2) 0.038(3) 0.038(3) 0.006(2) -0.002(2) -0.0099(19)
C11 0.032(2) 0.028(2) 0.027(2) 0.0038(17) -0.0020(18) -0.0104(17)
C12 0.030(2) 0.0208(19) 0.025(2) -0.0008(16) 0.0010(17) -0.0001(16)
C13 0.030(2) 0.024(2) 0.044(3) 0.0081(18) -0.009(2) 0.0025(17)
C14 0.027(2) 0.028(2) 0.049(3) 0.0063(19) -0.0024(19) -0.0015(18)
C15 0.037(2) 0.0193(19) 0.031(2) -0.0028(16) 0.0047(18) -0.0034(17)
C16 0.037(2) 0.022(2) 0.030(2) 0.0047(17) -0.0025(18) 0.0043(17)
C17 0.032(2) 0.028(2) 0.029(2) 0.0015(17) -0.0048(18) 0.0046(18)

loop_
_atom_type_symbol
_atom_type_description
_atom_type_scat_dispersion_real
_atom_type_scat_dispersion_imag
_atom_type_scat_source
C C 0.0033 0.0016 'International Tables Vol C Tables 4.2.6.8 and 6.1.1.4'
H H 0.0000 0.0000 'International Tables Vol C Tables 4.2.6.8 and 6.1.1.4'
N N 0.0061 0.0033 'International Tables Vol C Tables 4.2.6.8 and 6.1.1.4'
O O 0.0106 0.0060 'International Tables Vol C Tables 4.2.6.8 and 6.1.1.4'
S S 0.1246 0.1234 'International Tables Vol C Tables 4.2.6.8 and 6.1.1.4'
Cl Cl 0.1484 0.1585 'International Tables Vol C Tables 4.2.6.8 and 6.1.1.4'
Br Br -0.2901 2.4595 'International Tables Vol C Tables 4.2.6.8 and 6.1.1.4'

loop_
_geom_angle_atom_site_label_1
_geom_angle_atom_site_label_2
_geom_angle_atom_site_label_3
_geom_angle
O2 S1 O3 120.62(18)
O2 S1 N1 107.94(19)
O3 S1 N1 106.06(18)
O2 S1 C12 107.70(18)
O3 S1 C12 107.30(18)
N1 S1 C12 106.42(19)
C9 O1 C2 119.6(3)
C11 N1 S1 121.0(3)
O4 N2 O5 124.0(4)
O4 N2 C15 117.8(4)
O5 N2 C15 118.1(4)
C2 C1 Br1 114.3(3)
O1 C2 C8 111.6(4)
O1 C2 C3 103.5(3)
C8 C2 C3 112.5(4)
O1 C2 C1 111.6(3)
C8 C2 C1 106.0(4)
C3 C2 C1 111.8(4)
C2 C3 C4 116.5(4)
C5 C4 C3 114.3(5)
C4 C5 C6 116.5(5)
C5 C6 C7 116.2(5)
C8 C7 C6 113.2(5)
C7 C8 C2 115.0(4)
O1 C9 C11 104.2(3)
O1 C9 C10 112.9(3)
C11 C9 C10 112.9(3)
C9 C10 Cl1 112.9(3)
N1 C11 C9 112.4(3)
C13 C12 C17 121.1(4)
C13 C12 S1 119.0(3)
C17 C12 S1 119.9(3)
C14 C13 C12 119.7(4)
C15 C14 C13 118.5(4)
C14 C15 C16 123.0(4)
C14 C15 N2 118.4(4)
C16 C15 N2 118.6(4)
C15 C16 C17 118.4(4)
C16 C17 C12 119.2(4)

loop_
_geom_bond_atom_site_label_1
_geom_bond_atom_site_label_2
_geom_bond_distance
Br1 C1 1.938(5)
Cl1 C10 1.782(5)
S1 O2 1.424(3)
S1 O3 1.429(3)
S1 N1 1.611(4)
S1 C12 1.777(4)
O1 C9 1.417(5)
O1 C2 1.443(5)
O4 N2 1.212(5)
O5 N2 1.216(5)
N1 C11 1.461(5)
N2 C15 1.478(5)
C1 C2 1.544(7)
C2 C8 1.530(6)
C2 C3 1.535(6)
C3 C4 1.549(7)
C4 C5 1.494(8)
C5 C6 1.513(8)
C6 C7 1.521(8)
C7 C8 1.513(7)
C9 C11 1.519(5)
C9 C10 1.534(6)
C12 C13 1.383(6)
C12 C17 1.390(5)
C13 C14 1.378(6)
C14 C15 1.374(6)
C15 C16 1.376(6)
C16 C17 1.385(6)

loop_
_geom_hbond_atom_site_label_D
_geom_hbond_atom_site_label_H
_geom_hbond_atom_site_label_A
_geom_hbond_distance_DH
_geom_hbond_distance_HA
_geom_hbond_distance_DA
_geom_hbond_angle_DHA
_geom_hbond_site_symmetry_A
N1 H1N O3 0.866(10) 2.12(2) 2.949(5) 160(5) 3_665
